data_4025831
loop_
_publ_author_name
'Antonio Leyva-P\'erez'
'Jose R. Cabrero-Antonino'
'\'Angel Cant\'in'
'Avelino Corma'

_publ_contact_author_address
;
Instituto de Tecnolog\'ia Qu\'imica, 
Universidad Polit\'ecnica de Valencia-Consejo
Superior de Investigaciones Cient\'ificas. Avda. de los Naranjos s/n, 46022,
Valencia, Spain.
;
_publ_contact_author_email anleyva@itq.upv.es
_publ_contact_author_name 'Leyva-P\'erez, Antonio'
_publ_section_title
;
 Gold(I) Catalyzes the Intermolecular Hydroamination of Alkynes with
 Imines and Produces \a,\a',N-Triarylbisenamines: Studies on Their Use As
 Intermediates in Synthesis
;
_journal_name_full 'Journal of Organic Chemistry'
_journal_page_first 7769
_journal_page_last 7780
_journal_paper_doi 10.1021/jo101674t
_journal_volume 75
_journal_year 2010
_chemical_absolute_configuration syn
_chemical_compound_source 'synthesis as described'
_chemical_formula_moiety 'C23 H21 N1'
_chemical_formula_sum 'C23 H21 N'
_chemical_formula_weight 311.41
_chemical_name_systematic
;
 ?
;
_space_group_IT_number 9
_symmetry_cell_setting monoclinic
_symmetry_Int_Tables_number 9
_symmetry_space_group_name_Hall 'I -2ya'
_symmetry_space_group_name_H-M 'I 1 a 1'
_atom_sites_solution_hydrogens geom
_atom_sites_solution_primary direct
_atom_sites_solution_secondary difmap
_audit_conform_dict_location ftp://ftp.iucr.org/pub/cif_core.dic
_audit_conform_dict_name cif_core.dic
_audit_conform_dict_version 2.4
_audit_creation_date 2009-10-09T19:25:33-00:00
_audit_creation_method 'WinGX routine CIF_UPDATE'
_audit_update_record
;
?

2010-07-13 # Formatted by publCIF
;
_cell_angle_alpha 90
_cell_angle_beta 99.069(1)
_cell_angle_gamma 90
_cell_formula_units_Z 4
_cell_length_a 10.5194(3)
_cell_length_b 12.4510(3)
_cell_length_c 13.8791(5)
_cell_measurement_reflns_used 5078
_cell_measurement_temperature 100(2)
_cell_measurement_theta_max 25.79
_cell_measurement_theta_min 2.21
_cell_measurement_wavelength 0.71073
_cell_volume 1795.12(9)
_computing_cell_refinement 'APEX2 v2009-3.0 (BRUKER AXS, Madison, 2009)'
_computing_data_collection 'APEX2 v2009-3.0 (BRUKER AXS, Madison, 2009)'
_computing_data_reduction 'APEX2 v2009-3.0 (BRUKER AXS, Madison, 2009)'
_computing_molecular_graphics 'Ortep-3 for Windows (Farrugia, 1997)'
_computing_publication_material 'WinGX publication routines (Farrugia, 1999)'
_computing_structure_refinement 'SHELXL-97 (Sheldrick, 2008)'
_computing_structure_solution 'SIR97 (Altomare et al., 1998)'
_diffrn_ambient_temperature 100(2)
_diffrn_measured_fraction_theta_full 0.998
_diffrn_measured_fraction_theta_max 0.998
_diffrn_measurement_device_type 'Bruker X8 kappa APEXII CCD'
_diffrn_measurement_method 'omega and phi scans'
_diffrn_radiation_monochromator graphite
_diffrn_radiation_probe x-ray
_diffrn_radiation_type MoK\a
_diffrn_radiation_wavelength 0.71073
_diffrn_reflns_av_R_equivalents 0.0318
_diffrn_reflns_av_unetI/netI 0.021
_diffrn_reflns_limit_h_max 13
_diffrn_reflns_limit_h_min -13
_diffrn_reflns_limit_k_max 15
_diffrn_reflns_limit_k_min 0
_diffrn_reflns_limit_l_max 17
_diffrn_reflns_limit_l_min 0
_diffrn_reflns_number 13971
_diffrn_reflns_theta_full 27.12
_diffrn_reflns_theta_max 27.12
_diffrn_reflns_theta_min 2.21
_exptl_absorpt_coefficient_mu 0.066
_exptl_absorpt_correction_T_max 1.0000
_exptl_absorpt_correction_T_min 0.9071
_exptl_absorpt_correction_type multi-scan
_exptl_absorpt_process_details 'BRUKER AXS - SADABS'
_exptl_crystal_colour colourless
_exptl_crystal_density_diffrn 1.152
_exptl_crystal_density_method 'not measured'
_exptl_crystal_description prism
_exptl_crystal_F_000 664
_exptl_crystal_size_max 0.27
_exptl_crystal_size_mid 0.16
_exptl_crystal_size_min 0.12
_refine_diff_density_max 0.127
_refine_diff_density_min -0.173
_refine_diff_density_rms 0.034
_refine_ls_extinction_method none
_refine_ls_goodness_of_fit_ref 1.067
_refine_ls_hydrogen_treatment constr
_refine_ls_matrix_type full
_refine_ls_number_parameters 218
_refine_ls_number_reflns 1976
_refine_ls_number_restraints 2
_refine_ls_restrained_S_all 1.067
_refine_ls_R_factor_all 0.0364
_refine_ls_R_factor_gt 0.0315
_refine_ls_shift/su_max 0
_refine_ls_shift/su_mean 0
_refine_ls_structure_factor_coef Fsqd
_refine_ls_weighting_details 'calc w=1/[\s^2^(Fo^2^)+(0.0416P)^2^+0.4118P] where P=(Fo^2^+2Fc^2^)/3'
_refine_ls_weighting_scheme calc
_refine_ls_wR_factor_gt 0.0728
_refine_ls_wR_factor_ref 0.0753
_reflns_number_gt 1827
_reflns_number_total 1976
_reflns_threshold_expression >2\s(I)
_cod_data_source_file jo101674t_si_002.cif
_cod_data_source_block cc04zg1n
_cod_database_code 4025831

loop_
_symmetry_equiv_pos_as_xyz
'x, y, z'
'x+1/2, -y, z'
'x+1/2, y+1/2, z+1/2'
'x+1, -y+1/2, z+1/2'

loop_
_atom_site_label
_atom_site_type_symbol
_atom_site_fract_x
_atom_site_fract_y
_atom_site_fract_z
_atom_site_U_iso_or_equiv
_atom_site_adp_type
_atom_site_occupancy
_atom_site_symmetry_multiplicity
_atom_site_calc_flag
_atom_site_refinement_flags
_atom_site_disorder_assembly
_atom_site_disorder_group
N1 N 0.22069(13) 0.23677(12) 0.34649(11) 0.0197(3) Uani 1 1 d . . .
C11 C 0.33773(16) 0.23039(14) 0.30543(12) 0.0187(4) Uani 1 1 d . . .
C12 C 0.35221(17) 0.15690(16) 0.23281(13) 0.0236(4) Uani 1 1 d . . .
H12 H 0.2849 0.1079 0.2103 0.028 Uiso 1 1 calc R . .
C13 C 0.46543(19) 0.15526(17) 0.19320(14) 0.0274(4) Uani 1 1 d . . .
H13 H 0.4746 0.1046 0.1435 0.033 Uiso 1 1 calc R . .
C14 C 0.56566(19) 0.22605(17) 0.22460(16) 0.0288(4) Uani 1 1 d . . .
C15 C 0.55005(18) 0.29782(15) 0.29842(15) 0.0271(4) Uani 1 1 d . . .
H15 H 0.6179 0.3461 0.3217 0.033 Uiso 1 1 calc R . .
C16 C 0.43794(18) 0.30061(15) 0.33891(14) 0.0244(4) Uani 1 1 d . . .
H16 H 0.4294 0.3503 0.3894 0.029 Uiso 1 1 calc R . .
C17 C 0.6887(2) 0.2221(2) 0.1820(2) 0.0453(6) Uani 1 1 d . . .
H17A H 0.7256 0.2944 0.1822 0.068 Uiso 1 1 calc R . .
H17B H 0.6705 0.1953 0.1148 0.068 Uiso 1 1 calc R . .
H17C H 0.7501 0.1741 0.2212 0.068 Uiso 1 1 calc R . .
C21 C 0.14433(16) 0.33041(15) 0.32517(13) 0.0199(4) Uani 1 1 d . . .
C22 C 0.15445(18) 0.39431(16) 0.24943(13) 0.0254(4) Uani 1 1 d . . .
H22A H 0.2146 0.3778 0.2072 0.03 Uiso 1 1 calc R . .
H22B H 0.1015 0.4562 0.2378 0.03 Uiso 1 1 calc R . .
C23 C 0.05975(17) 0.35826(14) 0.39793(13) 0.0210(4) Uani 1 1 d . . .
C24 C 0.09966(18) 0.33839(16) 0.49729(14) 0.0254(4) Uani 1 1 d . . .
H24 H 0.18 0.3042 0.5183 0.03 Uiso 1 1 calc R . .
C25 C 0.0230(2) 0.36811(18) 0.56529(14) 0.0306(5) Uani 1 1 d . . .
H25 H 0.0511 0.3545 0.6326 0.037 Uiso 1 1 calc R . .
C26 C -0.09462(19) 0.41772(16) 0.53535(16) 0.0306(5) Uani 1 1 d . . .
H26 H -0.1471 0.438 0.5821 0.037 Uiso 1 1 calc R . .
C27 C -0.13532(19) 0.43756(16) 0.43781(16) 0.0290(4) Uani 1 1 d . . .
H27 H -0.216 0.4714 0.4174 0.035 Uiso 1 1 calc R . .
C28 C -0.05900(18) 0.40827(15) 0.36912(14) 0.0246(4) Uani 1 1 d . . .
H28 H -0.0878 0.4224 0.302 0.029 Uiso 1 1 calc R . .
C31 C 0.15947(17) 0.13858(14) 0.36555(12) 0.0185(4) Uani 1 1 d . . .
C32 C 0.03549(17) 0.12061(16) 0.33390(14) 0.0224(4) Uani 1 1 d . . .
H32A H -0.0154 0.1741 0.2973 0.027 Uiso 1 1 calc R . .
H32B H -0.0023 0.0543 0.3479 0.027 Uiso 1 1 calc R . .
C33 C 0.24294(16) 0.06138(15) 0.42843(12) 0.0192(4) Uani 1 1 d . . .
C34 C 0.34444(17) 0.09678(16) 0.49793(14) 0.0241(4) Uani 1 1 d . . .
H34 H 0.363 0.1714 0.5041 0.029 Uiso 1 1 calc R . .
C35 C 0.41879(19) 0.02409(17) 0.55832(14) 0.0291(4) Uani 1 1 d . . .
H35 H 0.4875 0.0492 0.6057 0.035 Uiso 1 1 calc R . .
C36 C 0.3932(2) -0.08500(17) 0.54968(14) 0.0293(4) Uani 1 1 d . . .
H36 H 0.4439 -0.1346 0.5912 0.035 Uiso 1 1 calc R . .
C37 C 0.29347(19) -0.12123(16) 0.48026(15) 0.0274(4) Uani 1 1 d . . .
H37 H 0.2763 -0.196 0.4739 0.033 Uiso 1 1 calc R . .
C38 C 0.21858(17) -0.04908(15) 0.42003(14) 0.0226(4) Uani 1 1 d . . .
H38 H 0.1502 -0.0747 0.3727 0.027 Uiso 1 1 calc R . .

loop_
_atom_site_aniso_label
_atom_site_aniso_U_11
_atom_site_aniso_U_22
_atom_site_aniso_U_33
_atom_site_aniso_U_23
_atom_site_aniso_U_13
_atom_site_aniso_U_12
N1 0.0176(7) 0.0197(8) 0.0223(8) 0.0008(6) 0.0046(6) 0.0017(6)
C11 0.0164(8) 0.0191(9) 0.0205(8) 0.0033(7) 0.0024(7) 0.0020(6)
C12 0.0227(9) 0.0245(10) 0.0234(9) -0.0012(8) 0.0033(7) -0.0021(7)
C13 0.0297(10) 0.0270(11) 0.0270(10) -0.0010(8) 0.0088(8) 0.0021(8)
C14 0.0237(9) 0.0304(11) 0.0341(11) 0.0090(9) 0.0105(8) 0.0030(8)
C15 0.0222(9) 0.0209(9) 0.0374(11) 0.0036(8) 0.0024(8) -0.0044(8)
C16 0.0247(9) 0.0185(9) 0.0300(10) 0.0002(8) 0.0039(8) 0.0007(7)
C17 0.0295(12) 0.0553(16) 0.0558(16) 0.0061(12) 0.0212(11) 0.0004(11)
C21 0.0176(8) 0.0216(9) 0.0196(8) -0.0011(7) -0.0001(7) 0.0015(7)
C22 0.0252(9) 0.0287(10) 0.0217(9) 0.0046(8) 0.0022(7) 0.0073(8)
C23 0.0221(9) 0.0176(9) 0.0231(9) -0.0009(7) 0.0030(7) 0.0000(7)
C24 0.0242(10) 0.0275(10) 0.0243(9) -0.0013(8) 0.0037(7) 0.0005(8)
C25 0.0363(11) 0.0318(11) 0.0250(10) -0.0057(8) 0.0089(8) -0.0066(9)
C26 0.0317(11) 0.0235(10) 0.0412(12) -0.0097(9) 0.0204(9) -0.0081(8)
C27 0.0230(9) 0.0184(9) 0.0469(12) -0.0032(8) 0.0088(9) 0.0016(7)
C28 0.0232(9) 0.0200(9) 0.0302(10) 0.0014(8) 0.0032(8) 0.0020(8)
C31 0.0215(8) 0.0184(9) 0.0164(8) -0.0006(7) 0.0055(7) 0.0004(7)
C32 0.0202(8) 0.0238(9) 0.0235(9) -0.0024(7) 0.0040(7) 0.0010(7)
C33 0.0207(9) 0.0202(9) 0.0177(8) 0.0002(7) 0.0064(7) 0.0003(7)
C34 0.0259(10) 0.0214(10) 0.0244(9) 0.0008(8) 0.0021(8) 0.0001(7)
C35 0.0298(11) 0.0299(10) 0.0250(10) 0.0028(8) -0.0040(8) 0.0016(8)
C36 0.0345(11) 0.0270(10) 0.0261(10) 0.0074(8) 0.0041(9) 0.0072(8)
C37 0.0338(11) 0.0195(10) 0.0305(10) 0.0019(8) 0.0106(8) 0.0005(8)
C38 0.0222(9) 0.0226(10) 0.0237(9) -0.0006(7) 0.0061(7) -0.0024(7)

loop_
_atom_type_symbol
_atom_type_description
_atom_type_scat_dispersion_real
_atom_type_scat_dispersion_imag
_atom_type_scat_source
C C 0.0033 0.0016 'International Tables Vol C Tables 4.2.6.8 and 6.1.1.4'
H H 0 0 'International Tables Vol C Tables 4.2.6.8 and 6.1.1.4'
N N 0.0061 0.0033 'International Tables Vol C Tables 4.2.6.8 and 6.1.1.4'

loop_
_geom_angle_atom_site_label_1
_geom_angle_atom_site_label_2
_geom_angle_atom_site_label_3
_geom_angle
_geom_angle_site_symmetry_1
_geom_angle_site_symmetry_3
_geom_angle_publ_flag
C21 N1 C31 119.04(14) . . ?
C21 N1 C11 117.01(14) . . ?
C31 N1 C11 117.78(14) . . ?
C12 C11 C16 119.52(16) . . ?
C12 C11 N1 121.54(16) . . ?
C16 C11 N1 118.93(16) . . ?
C11 C12 C13 119.78(17) . . ?
C11 C12 H12 120.1 . . ?
C13 C12 H12 120.1 . . ?
C12 C13 C14 121.46(19) . . ?
C12 C13 H13 119.3 . . ?
C14 C13 H13 119.3 . . ?
C15 C14 C13 117.85(18) . . ?
C15 C14 C17 121.30(19) . . ?
C13 C14 C17 120.8(2) . . ?
C16 C15 C14 121.54(18) . . ?
C16 C15 H15 119.2 . . ?
C14 C15 H15 119.2 . . ?
C15 C16 C11 119.83(18) . . ?
C15 C16 H16 120.1 . . ?
C11 C16 H16 120.1 . . ?
C14 C17 H17A 109.5 . . ?
C14 C17 H17B 109.5 . . ?
H17A C17 H17B 109.5 . . ?
C14 C17 H17C 109.5 . . ?
H17A C17 H17C 109.5 . . ?
H17B C17 H17C 109.5 . . ?
C22 C21 N1 122.70(17) . . ?
C22 C21 C23 121.70(17) . . ?
N1 C21 C23 115.39(15) . . ?
C21 C22 H22A 120 . . ?
C21 C22 H22B 120 . . ?
H22A C22 H22B 120 . . ?
C28 C23 C24 118.49(16) . . ?
C28 C23 C21 120.86(16) . . ?
C24 C23 C21 120.60(16) . . ?
C25 C24 C23 120.53(18) . . ?
C25 C24 H24 119.7 . . ?
C23 C24 H24 119.7 . . ?
C24 C25 C26 120.18(19) . . ?
C24 C25 H25 119.9 . . ?
C26 C25 H25 119.9 . . ?
C27 C26 C25 119.94(18) . . ?
C27 C26 H26 120 . . ?
C25 C26 H26 120 . . ?
C26 C27 C28 120.29(18) . . ?
C26 C27 H27 119.9 . . ?
C28 C27 H27 119.9 . . ?
C27 C28 C23 120.56(18) . . ?
C27 C28 H28 119.7 . . ?
C23 C28 H28 119.7 . . ?
C32 C31 N1 122.13(16) . . ?
C32 C31 C33 122.89(17) . . ?
N1 C31 C33 114.87(15) . . ?
C31 C32 H32A 120 . . ?
C31 C32 H32B 120 . . ?
H32A C32 H32B 120 . . ?
C34 C33 C38 118.59(17) . . ?
C34 C33 C31 121.25(16) . . ?
C38 C33 C31 120.14(16) . . ?
C35 C34 C33 120.62(18) . . ?
C35 C34 H34 119.7 . . ?
C33 C34 H34 119.7 . . ?
C36 C35 C34 120.22(18) . . ?
C36 C35 H35 119.9 . . ?
C34 C35 H35 119.9 . . ?
C37 C36 C35 119.71(18) . . ?
C37 C36 H36 120.1 . . ?
C35 C36 H36 120.1 . . ?
C36 C37 C38 120.36(19) . . ?
C36 C37 H37 119.8 . . ?
C38 C37 H37 119.8 . . ?
C37 C38 C33 120.49(18) . . ?
C37 C38 H38 119.8 . . ?
C33 C38 H38 119.8 . . ?

loop_
_geom_bond_atom_site_label_1
_geom_bond_atom_site_label_2
_geom_bond_distance
_geom_bond_site_symmetry_2
_geom_bond_publ_flag
N1 C21 1.420(2) . ?
N1 C31 1.426(2) . ?
N1 C11 1.438(2) . ?
C11 C12 1.387(3) . ?
C11 C16 1.392(3) . ?
C12 C13 1.388(3) . ?
C12 H12 0.95 . ?
C13 C14 1.391(3) . ?
C13 H13 0.95 . ?
C14 C15 1.389(3) . ?
C14 C17 1.507(3) . ?
C15 C16 1.384(3) . ?
C15 H15 0.95 . ?
C16 H16 0.95 . ?
C17 H17A 0.98 . ?
C17 H17B 0.98 . ?
C17 H17C 0.98 . ?
C21 C22 1.336(3) . ?
C21 C23 1.488(2) . ?
C22 H22A 0.95 . ?
C22 H22B 0.95 . ?
C23 C28 1.397(3) . ?
C23 C24 1.399(3) . ?
C24 C25 1.385(3) . ?
C24 H24 0.95 . ?
C25 C26 1.387(3) . ?
C25 H25 0.95 . ?
C26 C27 1.376(3) . ?
C26 H26 0.95 . ?
C27 C28 1.388(3) . ?
C27 H27 0.95 . ?
C28 H28 0.95 . ?
C31 C32 1.328(3) . ?
C31 C33 1.488(2) . ?
C32 H32A 0.95 . ?
C32 H32B 0.95 . ?
C33 C34 1.393(2) . ?
C33 C38 1.400(3) . ?
C34 C35 1.388(3) . ?
C34 H34 0.95 . ?
C35 C36 1.386(3) . ?
C35 H35 0.95 . ?
C36 C37 1.383(3) . ?
C36 H36 0.95 . ?
C37 C38 1.385(3) . ?
C37 H37 0.95 . ?
C38 H38 0.95 . ?

loop_
_geom_torsion_atom_site_label_1
_geom_torsion_atom_site_label_2
_geom_torsion_atom_site_label_3
_geom_torsion_atom_site_label_4
_geom_torsion
_geom_torsion_site_symmetry_1
_geom_torsion_site_symmetry_2
_geom_torsion_site_symmetry_3
_geom_torsion_site_symmetry_4
_geom_torsion_publ_flag
C21 N1 C11 C12 -111.29(19) . . . . ?
C31 N1 C11 C12 40.9(2) . . . . ?
C21 N1 C11 C16 68.0(2) . . . . ?
C31 N1 C11 C16 -139.83(17) . . . . ?
C16 C11 C12 C13 -1.0(3) . . . . ?
N1 C11 C12 C13 178.25(17) . . . . ?
C11 C12 C13 C14 -0.1(3) . . . . ?
C12 C13 C14 C15 1.0(3) . . . . ?
C12 C13 C14 C17 179.0(2) . . . . ?
C13 C14 C15 C16 -1.0(3) . . . . ?
C17 C14 C15 C16 -179.0(2) . . . . ?
C14 C15 C16 C11 -0.1(3) . . . . ?
C12 C11 C16 C15 1.1(3) . . . . ?
N1 C11 C16 C15 -178.19(16) . . . . ?
C31 N1 C21 C22 -131.63(19) . . . . ?
C11 N1 C21 C22 20.2(2) . . . . ?
C31 N1 C21 C23 53.5(2) . . . . ?
C11 N1 C21 C23 -154.71(15) . . . . ?
C22 C21 C23 C28 37.2(3) . . . . ?
N1 C21 C23 C28 -147.85(16) . . . . ?
C22 C21 C23 C24 -140.47(18) . . . . ?
N1 C21 C23 C24 34.5(2) . . . . ?
C28 C23 C24 C25 -0.2(3) . . . . ?
C21 C23 C24 C25 177.51(18) . . . . ?
C23 C24 C25 C26 0.2(3) . . . . ?
C24 C25 C26 C27 0.0(3) . . . . ?
C25 C26 C27 C28 -0.1(3) . . . . ?
C26 C27 C28 C23 0.1(3) . . . . ?
C24 C23 C28 C27 0.1(3) . . . . ?
C21 C23 C28 C27 -177.64(17) . . . . ?
C21 N1 C31 C32 22.8(3) . . . . ?
C11 N1 C31 C32 -128.79(18) . . . . ?
C21 N1 C31 C33 -153.55(15) . . . . ?
C11 N1 C31 C33 54.8(2) . . . . ?
C32 C31 C33 C34 -147.64(19) . . . . ?
N1 C31 C33 C34 28.7(2) . . . . ?
C32 C31 C33 C38 30.9(3) . . . . ?
N1 C31 C33 C38 -152.73(15) . . . . ?
C38 C33 C34 C35 -0.8(3) . . . . ?
C31 C33 C34 C35 177.82(17) . . . . ?
C33 C34 C35 C36 0.4(3) . . . . ?
C34 C35 C36 C37 0.3(3) . . . . ?
C35 C36 C37 C38 -0.5(3) . . . . ?
C36 C37 C38 C33 0.1(3) . . . . ?
C34 C33 C38 C37 0.5(3) . . . . ?
C31 C33 C38 C37 -178.09(16) . . . . ?

loop_
_cod_related_entry_id
_cod_related_entry_database
_cod_related_entry_code
1 ChemSpider 28418141
